data_1535695
loop_
_publ_author_name
'Hussain, F.'
'Bassil, B.S.'
'Bi, L.H.'
'Reicke, M.'
'Kortz, U.'

_publ_section_title
;
 Structural Control on the Nanomolecular Scale: Self-Assembly of the
 Polyoxotungstate Wheel [{beta-Ti2SiW10O39}4]24-
;
_journal_name_full 'Angew. Chem. Int. ed.'
_journal_page_first 3485
_journal_page_last 3488
_journal_volume 43
_journal_year 2004
_chemical_formula_sum 'H100 K17 O201 Si4 Ti8 W40'
_chemical_name_systematic 'H100 O45 K17 (Ti2 Si W10 O39)4'
_space_group_IT_number 14
_symmetry_space_group_name_Hall '-P 2yn'
_symmetry_space_group_name_H-M 'P 1 21/n 1'
_cell_angle_alpha 90
_cell_angle_beta 97.45
_cell_angle_gamma 90
_cell_formula_units_Z 2
_cell_length_a 12.5188
_cell_length_b 18.864
_cell_length_c 41.075
_cell_volume 9618.168
_citation_journal_id_ASTM ACIEF5
_cod_data_source_file Hussain_ACIEF5_2004_1460.cif
_cod_data_source_block H100K17O201Si4Ti8W40
_cod_original_sg_symbol_Hall '-P 2ybc (x-z,y,z)'
_cod_database_code 1535695

loop_
_symmetry_equiv_pos_as_xyz
x,y,z
-x+1/2,y+1/2,-z+1/2
-x,-y,-z
x-1/2,-y-1/2,z-1/2

loop_
_atom_site_label
_atom_site_type_symbol
_atom_site_fract_x
_atom_site_fract_y
_atom_site_fract_z
_atom_site_occupancy
_atom_site_U_iso_or_equiv
O33 O-2 1.0278 1.2538 0.0675 1 0.0
O49 O-2 0.5705 0.7201 0.1547 1 0.0
O17 O-2 1.262 1.3091 0.0276 1 0.0
K4 K+1 1.1332 1.2353 0.2611 1 0.0
O54 O-2 0.899 0.9694 0.069 1 0.0
K8 K+1 0.9624 0.9912 0.0004 1 0.0
K9 K+1 0.7514 1.1384 -0.0051 0.5 0.0
O80 O-2 1.3048 0.9832 0.1914 1 0.0
O32 O-2 1.2329 1.511 0.1485 1 0.0
O12 O-2 1.443 1.2458 0.0471 1 0.0
O91 O-2 0.528 1.0922 -0.0478 1 0.0
W5 W+6 1.48551 1.33408 0.16115 1 0.0
O72 O-2 0.7058 0.9208 0.0543 1 0.0
O75 O-2 1.096 0.9154 0.1842 1 0.0
O53 O-2 1.0372 0.7961 0.0929 1 0.0
O7 O-2 0.711 0.8137 0.1433 1 0.0
O37 O-2 1.144 1.186 0.0253 1 0.0
Si1 Si+4 1.2706 1.2509 0.10997 1 0.0
O83 O-2 1.0034 0.4608 0.2175 1 0.0
O60 O-2 1.1886 0.6943 0.1142 1 0.0
O85 O-2 1.088 1.5566 0.0711 1 0.0
W19 W+6 1.05909 0.82373 0.19692 1 0.0
W14 W+6 1.06267 0.72059 0.12223 1 0.0
O104 O-2 0.854 1.256 -0.0253 0.5 0.0
O84 O-2 0.9475 0.6924 0.0158 1 0.0
O103 O-2 0.778 0.999 -0.0017 0.5 0.0
W17 W+6 0.59564 0.90805 0.14958 1 0.0
W16 W+6 0.66279 0.75981 0.19134 1 0.0
O78 O-2 0.8068 0.9516 0.2458 1 0.0
O74 O-2 0.968 0.8637 0.2259 1 0.0
O5 O-2 0.8364 0.8614 0.1013 1 0.0
O30 O-2 1.0852 1.4293 0.1091 1 0.0
O66 O-2 0.5709 0.8426 0.1838 1 0.0
O70 O-2 0.4943 0.9676 0.1542 1 0.0
O27 O-2 1.373 1.3957 0.1473 1 0.0
O28 O-2 1.406 1.285 0.1889 1 0.0
O93 O-2 0.915 0.4669 0.1488 1 0.0
O65 O-2 0.7708 0.8216 0.2112 1 0.0
O68 O-2 0.713 0.9398 0.1803 1 0.0
O97 O-2 1.043 1.115 0.2285 0.5 0.0
O45 O-2 0.9723 0.6589 0.0942 1 0.0
W8 W+6 1.06956 1.15749 0.05925 1 0.0
O40 O-2 1.372 1.1753 0.2326 1 0.0
O36 O-2 0.956 1.1297 0.0356 1 0.0
O101 O-2 1.259 1.136 0.3038 0.5 0.0
O58 O-2 1.0405 0.6556 0.1563 1 0.0
O2 O-2 1.4 1.253 0.1227 1 0.0
O4 O-2 1.222 1.223 0.1423 1 0.0
O69 O-2 0.6573 0.9489 0.1141 1 0.0
O34 O-2 1.016 1.3099 0.126 1 0.0
O14 O-2 1.274 1.4448 0.0917 1 0.0
O87 O-2 1.629 1.226 0.237 1 0.0
O94 O-2 0.779 1.2249 0.0502 1 0.0
O35 O-2 0.9052 1.3748 0.0698 1 0.0
K5 K+1 0.7455 0.5932 0.2407 1 0.0
W9 W+6 1.33143 1.19987 0.19355 1 0.0
O19 O-2 1.157 1.0762 0.0608 1 0.0
W2 W+6 1.26623 1.39013 0.05153 1 0.0
O88 O-2 1.1773 0.9085 0.275 1 0.0
W1 W+6 1.50976 1.30139 0.0782 1 0.0
O31 O-2 1.181 1.3726 0.1638 1 0.0
O46 O-2 0.844 0.6099 0.1377 1 0.0
O92 O-2 0.568 1.1179 0.0324 1 0.0
W6 W+6 1.22776 1.42847 0.13303 1 0.0
O73 O-2 0.7262 1.0586 0.0764 1 0.0
O99 O-2 1.069 1.382 0.2701 0.5 0.0
Ti4 Ti+3 0.9847 0.9673 0.15489 1 0.0
O86 O-2 0.844 1.1246 0.1821 1 0.0
O47 O-2 0.7961 0.7288 0.065 1 0.0
O90 O-2 0.944 0.546 0.2776 1 0.0
O48 O-2 0.786 0.5793 0.0716 1 0.0
O63 O-2 0.9723 0.7395 0.1996 1 0.0
O22 O-2 1.231 1.0666 0.1218 1 0.0
O43 O-2 1.005 1.3148 0.1941 1 0.0
Ti2 Ti+3 1.1319 1.1195 0.14205 1 0.0
W13 W+6 0.98802 0.88775 0.07605 1 0.0
O11 O-2 1.622 1.3251 0.0643 1 0.0
O79 O-2 1.7813 1.3308 0.1386 1 0.0
O23 O-2 0.6884 0.806 0.0103 1 0.0
W12 W+6 0.57398 0.7506 0.10943 1 0.0
K2 K+1 0.74 1.453 0.03225 1 0.0
O41 O-2 1.24 1.1269 0.1813 1 0.0
O57 O-2 1.088 0.9085 0.0533 1 0.0
O105 O-2 1.166 0.537 0.2314 0.5 0.0
O64 O-2 0.9318 0.5933 0.2051 1 0.0
O61 O-2 1.524 1.348 0.1197 1 0.0
O71 O-2 0.8585 0.9968 0.1276 1 0.0
W15 W+6 0.91022 0.6606 0.17637 1 0.0
O67 O-2 0.6119 0.7211 0.2246 1 0.0
O81 O-2 1.1486 1.2676 0.3322 1 0.0
O13 O-2 1.0577 1.0505 0.1577 1 0.0
O39 O-2 1.213 1.2601 0.1971 1 0.0
W11 W+6 0.81384 0.65406 0.09459 1 0.0
K6 K+1 1.3125 1.5933 0.0837 1 0.0
O1 O-2 1.24 1.188 0.0841 1 0.0
O102 O-2 1.302 1.65 0.0202 0.5 0.0
O24 O-2 1.5702 1.2516 0.1623 1 0.0
W20 W+6 0.83608 0.91347 0.21011 1 0.0
O29 O-2 1.5693 1.3886 0.1863 1 0.0
W4 W+6 1.52026 1.16833 0.13778 1 0.0
O52 O-2 0.4577 0.712 0.0917 1 0.0
Ti1 Ti+3 1.301 1.2118 0.03123 1 0.0
O77 O-2 0.9154 0.9887 0.1948 1 0.0
K1 K+1 0.8309 1.1717 0.1182 1 0.0
O55 O-2 0.8888 0.8466 0.0421 1 0.0
O59 O-2 1.0997 0.7865 0.1561 1 0.0
O3 O-2 1.213 1.3217 0.0993 1 0.0
O82 O-2 0.5633 0.9701 0.0012 1 0.0
O26 O-2 1.6273 1.1131 0.1478 1 0.0
K7 K+1 1.7838 1.2855 0.2088 1 0.0
O95 O-2 0.562 1.2233 -0.0137 1 0.0
O44 O-2 0.6778 0.6788 0.1064 1 0.0
O89 O-2 0.715 1.1828 -0.0737 1 0.0
Si2 Si+4 0.8335 0.8203 0.13492 1 0.0
O8 O-2 0.9028 0.8672 0.1638 1 0.0
O42 O-2 1.054 1.198 0.1595 1 0.0
O15 O-2 1.115 1.3808 0.0526 1 0.0
O51 O-2 0.627 0.7942 0.0754 1 0.0
O76 O-2 1.1697 0.8057 0.2245 1 0.0
O20 O-2 1.335 0.9904 0.0796 1 0.0
O98 O-2 0.954 1.442 -0.0061 0.5 0.0
W10 W+6 1.09112 1.28806 0.16768 1 0.0
O56 O-2 1.0347 0.9246 0.1177 1 0.0
O38 O-2 1.043 1.1387 0.1016 1 0.0
O50 O-2 0.5119 0.8398 0.1213 1 0.0
K3 K+1 1.2711 0.9001 0.13392 1 0.0
O9 O-2 1.418 1.3751 0.065 1 0.0
Ti3 Ti+3 0.745 0.821 0.05263 1 0.0
O21 O-2 1.335 1.1138 0.0465 1 0.0
W7 W+6 1.03192 1.34536 0.08492 1 0.0
O25 O-2 1.441 1.1524 0.1717 1 0.0
O100 O-2 1.802 1.425 0.1993 0.5 0.0
O18 O-2 1.4253 1.11 0.1107 1 0.0
O16 O-2 1.263 1.4533 0.0238 1 0.0
W18 W+6 0.77006 0.9769 0.08976 1 0.0
O62 O-2 0.7727 0.6915 0.1853 1 0.0
O6 O-2 0.8876 0.7423 0.1335 1 0.0
O10 O-2 1.56 1.2172 0.1012 1 0.0
O96 O-2 0.576 0.6504 0.0233 1 0.0
W3 W+6 1.29913 1.07481 0.08506 1 0.0
